data_4331129
loop_
_publ_author_name
'Andersson Arias'
'Juan Forni\'es'
'Consuelo Fortu\~no'
'Antonio Mart\'in'
'Mario Latronico'
'Piero Mastrorilli'
'Stefano Todisco'
'Vito Gallo'

_publ_section_title
;
 Formation of P-C Bond through Reductive Coupling between Bridging
 Phosphido and Benzoquinolinate Groups. Isolation of Complexes of the
 Pt(II)/Pt(IV)/Pt(II) Sequence
;
_journal_name_full 'Inorganic Chemistry'
_journal_page_first 12682
_journal_page_last 12696
_journal_paper_doi 10.1021/ic301298p
_journal_volume 51
_journal_year 2012
_chemical_formula_sum 'C49 H28 F10 I N P2 Pt2'
_chemical_formula_weight 1399.74
_chemical_name_systematic
; 
 ? 
;
_space_group_IT_number 61
_symmetry_cell_setting orthorhombic
_symmetry_space_group_name_Hall '-P 2ac 2ab'
_symmetry_space_group_name_H-M 'P b c a'
_atom_sites_solution_hydrogens geom
_atom_sites_solution_primary direct
_atom_sites_solution_secondary difmap
_audit_creation_method SHELXL-97
_cell_angle_alpha 90.00
_cell_angle_beta 90.00
_cell_angle_gamma 90.00
_cell_formula_units_Z 8
_cell_length_a 11.79970(10)
_cell_length_b 20.9853(2)
_cell_length_c 34.6859(3)
_cell_measurement_reflns_used 26571
_cell_measurement_temperature 100(2)
_cell_measurement_theta_max 28.9127
_cell_measurement_theta_min 3.7351
_cell_volume 8588.93(13)
_computing_cell_refinement
;
CrysAlis RED, Oxford Diffraction Ltd.,
Version 1.171.33.31 (release 08-01-2009 CrysAlis171 .NET)
(compiled Jan  8 2009,16:24:04)
;
_computing_data_collection
;
CrysAlis CCD, Oxford Diffraction Ltd.,
Version 1.171.33.31 (release 08-01-2009 CrysAlis171 .NET)
(compiled Jan  8 2009,16:24:04)
;
_computing_data_reduction
;
CrysAlis RED, Oxford Diffraction Ltd.,
Version 1.171.33.31 (release 08-01-2009 CrysAlis171 .NET)
(compiled Jan  8 2009,16:24:04)
;
_computing_structure_refinement 'SHELXL-97 (Sheldrick, 1997)'
_computing_structure_solution 'SHELXS-97 (Sheldrick, 1990)'
_diffrn_ambient_temperature 100(1)
_diffrn_detector_area_resol_mean 16.0655
_diffrn_measured_fraction_theta_full 0.997
_diffrn_measured_fraction_theta_max 0.911
_diffrn_measurement_details
;
  1 omega  -76.00  -32.00   0.2500   10.0000
omega____ theta____ kappa____ phi______ frames
    -      -19.8053  179.0000  120.0000 176

  2 omega   35.00   77.00   0.2500   10.0000
omega____ theta____ kappa____ phi______ frames
    -       22.2271  179.0000  210.0000 168

  3 omega  -15.00   48.00   0.2500   10.0000
omega____ theta____ kappa____ phi______ frames
    -       22.2271  -77.0000  330.0000 252

  4 omega  -15.00   38.00   0.2500   10.0000
omega____ theta____ kappa____ phi______ frames
    -       22.2271   87.0000   29.0000 212

  5 omega  -10.00   22.00   0.2500   10.0000
omega____ theta____ kappa____ phi______ frames
    -       22.2271   37.0000  300.0000 128

  6 omega  -49.00   47.00   0.2500   10.0000
omega____ theta____ kappa____ phi______ frames
    -       22.2271  -52.0000  264.0000 384

;
_diffrn_measurement_device_type 'Goniometer KM4/Xcalibur, detector: Sapphire3'
_diffrn_measurement_method 'w scans'
_diffrn_orient_matrix_UB_11 0.0353586924
_diffrn_orient_matrix_UB_12 0.0262702436
_diffrn_orient_matrix_UB_13 0.0046425976
_diffrn_orient_matrix_UB_21 0.0153453925
_diffrn_orient_matrix_UB_22 -0.0150159015
_diffrn_orient_matrix_UB_23 0.0175611995
_diffrn_orient_matrix_UB_31 0.0461488426
_diffrn_orient_matrix_UB_32 -0.0151255388
_diffrn_orient_matrix_UB_33 -0.0093885330
_diffrn_radiation_monochromator graphite
_diffrn_radiation_source 'Enhance (Mo) x-ray Source'
_diffrn_radiation_type MoK\a
_diffrn_radiation_wavelength 0.71073
_diffrn_reflns_av_R_equivalents 0.0267
_diffrn_reflns_av_sigmaI/netI 0.0228
_diffrn_reflns_limit_h_max 14
_diffrn_reflns_limit_h_min -14
_diffrn_reflns_limit_k_max 26
_diffrn_reflns_limit_k_min -28
_diffrn_reflns_limit_l_max 40
_diffrn_reflns_limit_l_min -46
_diffrn_reflns_number 50175
_diffrn_reflns_theta_full 25.00
_diffrn_reflns_theta_max 28.97
_diffrn_reflns_theta_min 3.77
_exptl_absorpt_coefficient_mu 7.383
_exptl_absorpt_correction_T_max 0.3846
_exptl_absorpt_correction_T_min 0.1763
_exptl_absorpt_correction_type multi-scan
_exptl_absorpt_process_details
;
CrysAlis RED, Oxford Diffraction Ltd.,
Version 1.171.33.31 (release 08-01-2009 CrysAlis171 .NET)
(compiled Jan  8 2009,16:24:04)
empirical absorption correction using spherical harmonics,
 implemented in SCALE3 ABSPACK scaling algorithm.
;
_exptl_crystal_colour 'pale orange'
_exptl_crystal_density_diffrn 2.165
_exptl_crystal_description block
_exptl_crystal_F_000 5264
_exptl_crystal_size_max 0.36
_exptl_crystal_size_mid 0.17
_exptl_crystal_size_min 0.16
_refine_diff_density_max 1.654
_refine_diff_density_min -5.606
_refine_diff_density_rms 0.241
_refine_ls_extinction_method none
_refine_ls_goodness_of_fit_ref 1.061
_refine_ls_hydrogen_treatment constr
_refine_ls_matrix_type full
_refine_ls_number_parameters 586
_refine_ls_number_reflns 10363
_refine_ls_number_restraints 0
_refine_ls_restrained_S_all 1.061
_refine_ls_R_factor_all 0.0455
_refine_ls_R_factor_gt 0.0387
_refine_ls_shift/su_max 0.002
_refine_ls_shift/su_mean 0.000
_refine_ls_structure_factor_coef Fsqd
_refine_ls_weighting_details 'calc w=1/[\s^2^(Fo^2^)+(0.0685P)^2^+96.0598P] where P=(Fo^2^+2Fc^2^)/3'
_refine_ls_weighting_scheme calc
_refine_ls_wR_factor_gt 0.1168
_refine_ls_wR_factor_ref 0.1211
_reflns_number_gt 9027
_reflns_number_total 10363
_reflns_threshold_expression >2sigma(I)
_cod_data_source_file ic301298p_si_002_2.cif
_cod_data_source_block 6
_cod_database_code 4331129

loop_
_symmetry_equiv_pos_as_xyz
'x, y, z'
'-x+1/2, -y, z+1/2'
'-x, y+1/2, -z+1/2'
'x+1/2, -y+1/2, -z'
'-x, -y, -z'
'x-1/2, y, -z-1/2'
'x, -y-1/2, z-1/2'
'-x-1/2, y-1/2, z'

loop_
_atom_site_label
_atom_site_type_symbol
_atom_site_fract_x
_atom_site_fract_y
_atom_site_fract_z
_atom_site_U_iso_or_equiv
_atom_site_adp_type
_atom_site_occupancy
_atom_site_symmetry_multiplicity
_atom_site_calc_flag
_atom_site_refinement_flags
Pt1 Pt 0.44791(2) -0.049031(11) 0.383100(7) 0.01276(8) Uani 1 1 d .
Pt2 Pt 0.42434(2) -0.199672(11) 0.403961(7) 0.01191(7) Uani 1 1 d .
I I 0.37434(5) -0.10017(3) 0.449202(16) 0.03423(14) Uani 1 1 d .
P1 P 0.35452(14) -0.13472(8) 0.35721(4) 0.0120(3) Uani 1 1 d .
P2 P 0.44454(14) -0.29142(8) 0.37444(5) 0.0115(3) Uani 1 1 d .
F1 F 0.4093(4) 0.1027(2) 0.38649(14) 0.0288(10) Uani 1 1 d .
F2 F 0.5215(5) 0.1972(2) 0.42003(15) 0.0363(12) Uani 1 1 d .
F3 F 0.7202(6) 0.1736(3) 0.45838(16) 0.0542(18) Uani 1 1 d .
F4 F 0.7992(6) 0.0517(3) 0.46384(19) 0.060(2) Uani 1 1 d .
F5 F 0.6801(5) -0.0450(2) 0.43447(17) 0.0402(13) Uani 1 1 d .
F6 F 0.6836(4) -0.0660(2) 0.34171(14) 0.0270(10) Uani 1 1 d .
F7 F 0.7580(4) -0.0314(2) 0.27231(16) 0.0375(12) Uani 1 1 d .
F8 F 0.6222(5) 0.0356(2) 0.22334(14) 0.0366(13) Uani 1 1 d .
F9 F 0.4120(4) 0.0705(2) 0.24642(12) 0.0292(10) Uani 1 1 d .
F10 F 0.3339(3) 0.0369(2) 0.31628(12) 0.0221(9) Uani 1 1 d .
N N 0.5216(5) -0.2423(3) 0.44912(16) 0.0163(11) Uani 1 1 d .
C1 C 0.5372(6) 0.0234(3) 0.40988(19) 0.0170(13) Uani 1 1 d .
C2 C 0.5036(6) 0.0861(3) 0.4074(2) 0.0206(14) Uani 1 1 d .
C3 C 0.5610(7) 0.1367(3) 0.4241(2) 0.0245(16) Uani 1 1 d .
C4 C 0.6610(9) 0.1249(4) 0.4433(2) 0.036(2) Uani 1 1 d .
C5 C 0.7000(9) 0.0631(4) 0.4461(3) 0.040(2) Uani 1 1 d .
C6 C 0.6365(7) 0.0142(4) 0.4298(2) 0.0272(17) Uani 1 1 d .
C7 C 0.5045(6) -0.0167(3) 0.33211(19) 0.0155(12) Uani 1 1 d .
C8 C 0.6117(6) -0.0314(3) 0.3191(2) 0.0197(14) Uani 1 1 d .
C9 C 0.6528(7) -0.0145(3) 0.2835(2) 0.0258(16) Uani 1 1 d .
C10 C 0.5853(7) 0.0193(3) 0.2586(2) 0.0248(16) Uani 1 1 d .
C11 C 0.4793(7) 0.0365(3) 0.2706(2) 0.0212(14) Uani 1 1 d .
C12 C 0.4401(6) 0.0188(3) 0.3067(2) 0.0165(13) Uani 1 1 d .
C13 C 0.5968(7) -0.2019(4) 0.4641(2) 0.0230(15) Uani 1 1 d .
H13 H 0.6107 -0.1632 0.4507 0.028 Uiso 1 1 calc R
C14 C 0.6561(7) -0.2128(4) 0.4979(2) 0.0255(16) Uani 1 1 d .
H14 H 0.7110 -0.1832 0.5069 0.031 Uiso 1 1 calc R
C15 C 0.6337(7) -0.2672(4) 0.5181(2) 0.0262(16) Uani 1 1 d .
H15 H 0.6693 -0.2747 0.5422 0.031 Uiso 1 1 calc R
C16 C 0.5564(7) -0.3124(4) 0.50256(19) 0.0208(15) Uani 1 1 d .
C17 C 0.5311(8) -0.3695(4) 0.5235(2) 0.0303(18) Uani 1 1 d .
H17 H 0.5676 -0.3774 0.5475 0.036 Uiso 1 1 calc R
C18 C 0.4572(7) -0.4114(4) 0.5098(2) 0.0272(17) Uani 1 1 d .
H18 H 0.4339 -0.4460 0.5256 0.033 Uiso 1 1 calc R
C19 C 0.4115(6) -0.4054(3) 0.4713(2) 0.0213(14) Uani 1 1 d .
C20 C 0.3429(7) -0.4559(4) 0.4562(2) 0.0258(16) Uani 1 1 d .
H20 H 0.3218 -0.4906 0.4723 0.031 Uiso 1 1 calc R
C21 C 0.3083(7) -0.4542(4) 0.4190(2) 0.0253(16) Uani 1 1 d .
H21 H 0.2634 -0.4880 0.4091 0.030 Uiso 1 1 calc R
C22 C 0.3375(6) -0.4032(3) 0.3949(2) 0.0202(14) Uani 1 1 d .
H22 H 0.3149 -0.4038 0.3686 0.024 Uiso 1 1 calc R
C23 C 0.3995(6) -0.3515(3) 0.40890(19) 0.0157(12) Uani 1 1 d .
C24 C 0.4370(6) -0.3498(3) 0.44885(18) 0.0164(13) Uani 1 1 d .
C25 C 0.5040(6) -0.3002(3) 0.46614(18) 0.0171(13) Uani 1 1 d .
C26 C 0.3981(6) -0.1541(3) 0.30855(18) 0.0142(12) Uani 1 1 d .
C27 C 0.3294(6) -0.1502(3) 0.27610(18) 0.0161(13) Uani 1 1 d .
H27 H 0.2513 -0.1400 0.2789 0.019 Uiso 1 1 calc R
C28 C 0.3739(6) -0.1611(3) 0.23957(19) 0.0202(14) Uani 1 1 d .
H28 H 0.3258 -0.1577 0.2177 0.024 Uiso 1 1 calc R
C29 C 0.4853(7) -0.1765(3) 0.23454(19) 0.0208(14) Uani 1 1 d .
H29 H 0.5144 -0.1846 0.2095 0.025 Uiso 1 1 calc R
C30 C 0.5560(6) -0.1804(3) 0.2669(2) 0.0189(14) Uani 1 1 d .
H30 H 0.6338 -0.1908 0.2638 0.023 Uiso 1 1 calc R
C31 C 0.5132(6) -0.1691(3) 0.30321(19) 0.0163(13) Uani 1 1 d .
H31 H 0.5620 -0.1715 0.3249 0.020 Uiso 1 1 calc R
C32 C 0.1996(6) -0.1268(3) 0.35676(17) 0.0153(12) Uani 1 1 d .
C33 C 0.1506(6) -0.0741(3) 0.33925(19) 0.0186(13) Uani 1 1 d .
H33 H 0.1974 -0.0443 0.3262 0.022 Uiso 1 1 calc R
C34 C 0.0337(6) -0.0642(4) 0.3405(2) 0.0228(15) Uani 1 1 d .
H34 H 0.0008 -0.0283 0.3281 0.027 Uiso 1 1 calc R
C35 C -0.0343(6) -0.1079(4) 0.3604(2) 0.0245(16) Uani 1 1 d .
H35 H -0.1139 -0.1013 0.3618 0.029 Uiso 1 1 calc R
C36 C 0.0130(6) -0.1603(4) 0.3780(2) 0.0225(15) Uani 1 1 d .
H36 H -0.0338 -0.1903 0.3910 0.027 Uiso 1 1 calc R
C37 C 0.1303(6) -0.1692(3) 0.37677(18) 0.0158(13) Uani 1 1 d .
H37 H 0.1632 -0.2046 0.3897 0.019 Uiso 1 1 calc R
C38 C 0.3642(6) -0.3057(3) 0.33073(19) 0.0152(12) Uani 1 1 d .
C39 C 0.4180(6) -0.3146(3) 0.2955(2) 0.0179(13) Uani 1 1 d .
H39 H 0.4983 -0.3175 0.2946 0.021 Uiso 1 1 calc R
C40 C 0.3559(7) -0.3194(3) 0.2616(2) 0.0214(14) Uani 1 1 d .
H40 H 0.3933 -0.3248 0.2376 0.026 Uiso 1 1 calc R
C41 C 0.2389(7) -0.3161(4) 0.2632(2) 0.0260(16) Uani 1 1 d .
H41 H 0.1960 -0.3193 0.2401 0.031 Uiso 1 1 calc R
C42 C 0.1834(6) -0.3081(3) 0.2982(2) 0.0227(15) Uani 1 1 d .
H42 H 0.1029 -0.3068 0.2990 0.027 Uiso 1 1 calc R
C43 C 0.2455(6) -0.3020(3) 0.3320(2) 0.0188(13) Uani 1 1 d .
H43 H 0.2079 -0.2954 0.3558 0.023 Uiso 1 1 calc R
C44 C 0.5898(6) -0.3152(3) 0.36326(19) 0.0157(13) Uani 1 1 d .
C45 C 0.6102(7) -0.3792(4) 0.3551(2) 0.0228(15) Uani 1 1 d .
H45 H 0.5500 -0.4092 0.3564 0.027 Uiso 1 1 calc R
C46 C 0.7190(7) -0.3992(4) 0.3448(2) 0.0311(18) Uani 1 1 d .
H46 H 0.7332 -0.4429 0.3396 0.037 Uiso 1 1 calc R
C47 C 0.8050(7) -0.3557(5) 0.3423(2) 0.0325(19) Uani 1 1 d .
H47 H 0.8785 -0.3692 0.3346 0.039 Uiso 1 1 calc R
C48 C 0.7858(7) -0.2924(5) 0.3508(2) 0.0308(18) Uani 1 1 d .
H48 H 0.8463 -0.2626 0.3491 0.037 Uiso 1 1 calc R
C49 C 0.6778(6) -0.2717(4) 0.3621(2) 0.0215(14) Uani 1 1 d .
H49 H 0.6651 -0.2284 0.3688 0.026 Uiso 1 1 calc R

loop_
_atom_site_aniso_label
_atom_site_aniso_U_11
_atom_site_aniso_U_22
_atom_site_aniso_U_33
_atom_site_aniso_U_23
_atom_site_aniso_U_13
_atom_site_aniso_U_12
Pt1 0.01450(13) 0.01104(12) 0.01274(12) -0.00003(8) -0.00194(8) 0.00118(9)
Pt2 0.01471(13) 0.01090(12) 0.01011(12) -0.00029(8) -0.00081(8) 0.00043(9)
I 0.0421(3) 0.0278(3) 0.0327(3) 0.0007(2) -0.0016(2) 0.0038(2)
P1 0.0143(7) 0.0107(7) 0.0109(7) 0.0003(6) -0.0003(6) 0.0007(6)
P2 0.0139(7) 0.0094(7) 0.0112(7) 0.0001(6) -0.0011(6) -0.0001(6)
F1 0.020(2) 0.020(2) 0.047(3) 0.004(2) -0.004(2) 0.0055(18)
F2 0.056(3) 0.015(2) 0.038(3) -0.0048(19) 0.011(2) -0.003(2)
F3 0.088(5) 0.033(3) 0.041(3) 0.000(2) -0.030(3) -0.033(3)
F4 0.073(4) 0.040(3) 0.066(4) 0.017(3) -0.055(4) -0.021(3)
F5 0.042(3) 0.023(2) 0.056(3) 0.007(2) -0.027(3) 0.000(2)
F6 0.016(2) 0.021(2) 0.044(3) 0.0046(19) -0.0019(19) 0.0046(17)
F7 0.027(2) 0.027(2) 0.059(3) 0.000(2) 0.028(2) 0.004(2)
F8 0.063(4) 0.020(2) 0.026(2) -0.0018(18) 0.027(2) -0.005(2)
F9 0.041(3) 0.030(2) 0.017(2) 0.0090(18) -0.0048(19) -0.004(2)
F10 0.0161(19) 0.025(2) 0.026(2) 0.0088(17) 0.0026(16) 0.0025(16)
N 0.017(3) 0.017(3) 0.016(3) -0.001(2) -0.004(2) 0.004(2)
C1 0.023(3) 0.015(3) 0.013(3) 0.000(2) -0.001(2) -0.002(3)
C2 0.022(3) 0.018(3) 0.023(3) -0.004(3) 0.003(3) -0.002(3)
C3 0.044(5) 0.011(3) 0.018(3) -0.002(3) 0.005(3) -0.004(3)
C4 0.060(6) 0.023(4) 0.026(4) 0.002(3) -0.013(4) -0.022(4)
C5 0.050(6) 0.035(5) 0.036(5) 0.011(4) -0.031(4) -0.017(4)
C6 0.037(4) 0.017(3) 0.028(4) 0.006(3) -0.013(3) -0.006(3)
C7 0.016(3) 0.012(3) 0.019(3) -0.002(2) -0.002(2) -0.001(2)
C8 0.018(3) 0.016(3) 0.025(3) 0.002(3) 0.002(3) -0.004(3)
C9 0.023(4) 0.013(3) 0.042(4) -0.005(3) 0.013(3) -0.002(3)
C10 0.042(4) 0.014(3) 0.019(3) -0.003(3) 0.013(3) -0.006(3)
C11 0.031(4) 0.014(3) 0.018(3) 0.001(2) 0.000(3) -0.004(3)
C12 0.018(3) 0.013(3) 0.018(3) 0.002(2) 0.001(2) -0.002(2)
C13 0.025(4) 0.023(4) 0.021(3) -0.001(3) -0.005(3) 0.000(3)
C14 0.030(4) 0.029(4) 0.017(3) -0.008(3) -0.007(3) 0.001(3)
C15 0.032(4) 0.034(4) 0.013(3) -0.005(3) -0.007(3) 0.010(3)
C16 0.033(4) 0.021(3) 0.009(3) 0.001(2) -0.002(3) 0.009(3)
C17 0.053(5) 0.030(4) 0.008(3) 0.005(3) 0.000(3) 0.017(4)
C18 0.038(4) 0.025(4) 0.018(3) 0.009(3) 0.006(3) 0.009(3)
C19 0.024(4) 0.017(3) 0.023(3) 0.007(3) 0.003(3) 0.009(3)
C20 0.031(4) 0.022(4) 0.024(4) 0.011(3) 0.003(3) -0.001(3)
C21 0.027(4) 0.017(3) 0.031(4) 0.004(3) -0.002(3) -0.004(3)
C22 0.024(4) 0.015(3) 0.021(3) 0.002(3) -0.005(3) -0.002(3)
C23 0.015(3) 0.015(3) 0.017(3) 0.002(2) 0.000(2) -0.001(3)
C24 0.018(3) 0.021(3) 0.010(3) 0.004(2) 0.004(2) 0.006(3)
C25 0.017(3) 0.022(3) 0.012(3) 0.001(2) 0.001(2) 0.006(3)
C26 0.017(3) 0.011(3) 0.015(3) 0.002(2) 0.002(2) -0.001(2)
C27 0.018(3) 0.016(3) 0.014(3) 0.000(2) 0.000(2) 0.001(3)
C28 0.026(4) 0.022(3) 0.012(3) 0.001(3) -0.001(3) 0.001(3)
C29 0.033(4) 0.017(3) 0.013(3) 0.003(2) 0.005(3) 0.001(3)
C30 0.019(3) 0.016(3) 0.021(3) 0.002(3) 0.005(3) -0.001(3)
C31 0.017(3) 0.016(3) 0.016(3) 0.003(2) 0.002(2) 0.002(3)
C32 0.018(3) 0.018(3) 0.010(3) -0.001(2) 0.001(2) 0.000(3)
C33 0.022(3) 0.016(3) 0.018(3) -0.003(3) -0.001(3) -0.002(3)
C34 0.023(4) 0.023(4) 0.022(3) -0.001(3) -0.003(3) 0.008(3)
C35 0.014(3) 0.041(4) 0.018(3) -0.006(3) 0.002(3) 0.000(3)
C36 0.020(3) 0.032(4) 0.015(3) -0.005(3) 0.003(3) -0.002(3)
C37 0.019(3) 0.018(3) 0.011(3) 0.000(2) 0.001(2) -0.001(3)
C38 0.017(3) 0.010(3) 0.018(3) 0.003(2) -0.002(2) -0.001(2)
C39 0.026(4) 0.011(3) 0.017(3) 0.000(2) -0.004(3) 0.001(3)
C40 0.033(4) 0.016(3) 0.015(3) -0.001(3) -0.003(3) -0.001(3)
C41 0.038(4) 0.020(3) 0.020(3) 0.005(3) -0.016(3) -0.006(3)
C42 0.019(3) 0.018(3) 0.031(4) 0.000(3) -0.011(3) -0.003(3)
C43 0.018(3) 0.016(3) 0.022(3) 0.002(3) 0.000(3) -0.001(3)
C44 0.016(3) 0.017(3) 0.014(3) -0.002(2) -0.003(2) 0.001(3)
C45 0.023(4) 0.020(3) 0.025(4) -0.004(3) -0.002(3) 0.006(3)
C46 0.035(4) 0.038(5) 0.021(3) -0.006(3) -0.002(3) 0.020(4)
C47 0.025(4) 0.058(6) 0.015(3) 0.005(3) 0.000(3) 0.016(4)
C48 0.016(3) 0.057(6) 0.019(3) 0.007(3) 0.000(3) 0.000(3)
C49 0.016(3) 0.032(4) 0.017(3) 0.003(3) -0.003(3) 0.001(3)

loop_
_atom_type_symbol
_atom_type_description
_atom_type_scat_dispersion_real
_atom_type_scat_dispersion_imag
_atom_type_scat_source
C C 0.0033 0.0016 'International Tables Vol C Tables 4.2.6.8 and 6.1.1.4'
H H 0.0000 0.0000 'International Tables Vol C Tables 4.2.6.8 and 6.1.1.4'
N N 0.0061 0.0033 'International Tables Vol C Tables 4.2.6.8 and 6.1.1.4'
F F 0.0171 0.0103 'International Tables Vol C Tables 4.2.6.8 and 6.1.1.4'
P P 0.1023 0.0942 'International Tables Vol C Tables 4.2.6.8 and 6.1.1.4'
I I -0.4742 1.8119 'International Tables Vol C Tables 4.2.6.8 and 6.1.1.4'
Pt Pt -1.7033 8.3905 'International Tables Vol C Tables 4.2.6.8 and 6.1.1.4'

loop_
_geom_angle_atom_site_label_1
_geom_angle_atom_site_label_2
_geom_angle_atom_site_label_3
_geom_angle
C7 Pt1 C1 88.8(3)
C7 Pt1 P1 94.56(18)
C1 Pt1 P1 175.35(19)
C7 Pt1 I 176.08(18)
C1 Pt1 I 94.31(18)
P1 Pt1 I 82.25(4)
N Pt2 P2 85.20(16)
N Pt2 P1 165.52(17)
P2 Pt2 P1 103.45(6)
N Pt2 I 90.88(15)
P2 Pt2 I 169.07(5)
P1 Pt2 I 82.57(4)
Pt1 I Pt2 74.880(16)
C26 P1 C32 107.2(3)
C26 P1 Pt2 115.3(2)
C32 P1 Pt2 114.9(2)
C26 P1 Pt1 113.9(2)
C32 P1 Pt1 114.3(2)
Pt2 P1 Pt1 90.95(6)
C38 P2 C23 106.4(3)
C38 P2 C44 105.6(3)
C23 P2 C44 103.0(3)
C38 P2 Pt2 118.6(2)
C23 P2 Pt2 105.7(2)
C44 P2 Pt2 116.1(2)
C13 N C25 120.0(6)
C13 N Pt2 112.1(5)
C25 N Pt2 127.4(5)
C6 C1 C2 114.3(7)
C6 C1 Pt1 123.9(5)
C2 C1 Pt1 121.8(5)
F1 C2 C1 120.6(6)
F1 C2 C3 115.0(6)
C1 C2 C3 124.4(7)
F2 C3 C4 120.7(7)
F2 C3 C2 120.3(7)
C4 C3 C2 118.9(7)
F3 C4 C3 119.8(8)
F3 C4 C5 121.0(8)
C3 C4 C5 119.2(7)
F4 C5 C4 119.3(8)
F4 C5 C6 121.6(8)
C4 C5 C6 119.1(8)
F5 C6 C1 120.8(7)
F5 C6 C5 115.1(7)
C1 C6 C5 124.1(7)
C8 C7 C12 114.6(6)
C8 C7 Pt1 121.2(5)
C12 C7 Pt1 124.1(5)
F6 C8 C9 115.8(6)
F6 C8 C7 120.1(6)
C9 C8 C7 124.1(7)
F7 C9 C10 119.3(7)
F7 C9 C8 121.0(7)
C10 C9 C8 119.6(7)
F8 C10 C11 120.5(7)
F8 C10 C9 121.1(7)
C11 C10 C9 118.4(7)
F9 C11 C10 119.0(6)
F9 C11 C12 120.3(7)
C10 C11 C12 120.7(7)
F10 C12 C7 120.2(6)
F10 C12 C11 117.2(6)
C7 C12 C11 122.5(7)
N C13 C14 124.1(7)
N C13 H13 118.0
C14 C13 H13 118.0
C15 C14 C13 118.3(7)
C15 C14 H14 120.8
C13 C14 H14 120.8
C14 C15 C16 119.3(7)
C14 C15 H15 120.4
C16 C15 H15 120.4
C15 C16 C25 119.6(7)
C15 C16 C17 120.0(7)
C25 C16 C17 120.5(7)
C18 C17 C16 120.6(7)
C18 C17 H17 119.7
C16 C17 H17 119.7
C17 C18 C19 121.2(7)
C17 C18 H18 119.4
C19 C18 H18 119.4
C20 C19 C24 121.6(6)
C20 C19 C18 118.9(7)
C24 C19 C18 119.6(7)
C21 C20 C19 119.8(7)
C21 C20 H20 120.1
C19 C20 H20 120.1
C20 C21 C22 121.0(7)
C20 C21 H21 119.5
C22 C21 H21 119.5
C23 C22 C21 121.0(7)
C23 C22 H22 119.5
C21 C22 H22 119.5
C22 C23 C24 120.6(6)
C22 C23 P2 117.6(5)
C24 C23 P2 121.4(5)
C19 C24 C25 118.5(6)
C19 C24 C23 115.6(6)
C25 C24 C23 125.6(6)
N C25 C16 118.3(6)
N C25 C24 123.1(6)
C16 C25 C24 118.6(6)
C27 C26 C31 118.0(6)
C27 C26 P1 125.2(5)
C31 C26 P1 116.6(5)
C26 C27 C28 120.5(6)
C26 C27 H27 119.7
C28 C27 H27 119.7
C29 C28 C27 121.3(6)
C29 C28 H28 119.4
C27 C28 H28 119.4
C28 C29 C30 119.0(6)
C28 C29 H29 120.5
C30 C29 H29 120.5
C31 C30 C29 120.3(7)
C31 C30 H30 119.9
C29 C30 H30 119.9
C30 C31 C26 120.9(6)
C30 C31 H31 119.6
C26 C31 H31 119.6
C33 C32 C37 118.8(6)
C33 C32 P1 119.4(5)
C37 C32 P1 121.5(5)
C32 C33 C34 121.1(7)
C32 C33 H33 119.4
C34 C33 H33 119.4
C33 C34 C35 119.0(7)
C33 C34 H34 120.5
C35 C34 H34 120.5
C36 C35 C34 120.6(7)
C36 C35 H35 119.7
C34 C35 H35 119.7
C35 C36 C37 119.7(7)
C35 C36 H36 120.2
C37 C36 H36 120.2
C32 C37 C36 120.8(6)
C32 C37 H37 119.6
C36 C37 H37 119.6
C39 C38 C43 119.3(6)
C39 C38 P2 121.3(5)
C43 C38 P2 119.2(5)
C40 C39 C38 120.9(7)
C40 C39 H39 119.6
C38 C39 H39 119.6
C41 C40 C39 119.3(7)
C41 C40 H40 120.4
C39 C40 H40 120.4
C40 C41 C42 120.8(7)
C40 C41 H41 119.6
C42 C41 H41 119.6
C43 C42 C41 119.9(7)
C43 C42 H42 120.0
C41 C42 H42 120.0
C42 C43 C38 119.8(7)
C42 C43 H43 120.1
C38 C43 H43 120.1
C49 C44 C45 120.1(7)
C49 C44 P2 122.0(5)
C45 C44 P2 117.9(5)
C44 C45 C46 120.0(7)
C44 C45 H45 120.0
C46 C45 H45 120.0
C47 C46 C45 119.9(8)
C47 C46 H46 120.1
C45 C46 H46 120.1
C46 C47 C48 120.4(7)
C46 C47 H47 119.8
C48 C47 H47 119.8
C47 C48 C49 120.5(8)
C47 C48 H48 119.8
C49 C48 H48 119.8
C44 C49 C48 119.1(7)
C44 C49 H49 120.5
C48 C49 H49 120.5

loop_
_geom_bond_atom_site_label_1
_geom_bond_atom_site_label_2
_geom_bond_distance
Pt1 C7 2.008(7)
Pt1 C1 2.069(7)
Pt1 P1 2.2924(16)
Pt1 I 2.6762(6)
Pt2 N 2.138(5)
Pt2 P2 2.1938(16)
Pt2 P1 2.2730(16)
Pt2 I 2.6779(6)
P1 C26 1.810(7)
P1 C32 1.835(7)
P2 C38 1.813(7)
P2 C23 1.817(7)
P2 C44 1.827(7)
F1 C2 1.373(9)
F2 C3 1.360(9)
F3 C4 1.343(9)
F4 C5 1.344(10)
F5 C6 1.355(9)
F6 C8 1.364(8)
F7 C9 1.348(8)
F8 C10 1.342(8)
F9 C11 1.357(9)
F10 C12 1.351(8)
N C13 1.333(9)
N C25 1.367(9)
C1 C6 1.374(10)
C1 C2 1.378(10)
C2 C3 1.387(10)
C3 C4 1.379(13)
C4 C5 1.379(13)
C5 C6 1.390(11)
C7 C8 1.378(10)
C7 C12 1.383(9)
C8 C9 1.374(11)
C9 C10 1.373(12)
C10 C11 1.367(11)
C11 C12 1.384(10)
C13 C14 1.386(10)
C13 H13 0.9500
C14 C15 1.364(12)
C14 H14 0.9500
C15 C16 1.421(11)
C15 H15 0.9500
C16 C25 1.430(9)
C16 C17 1.433(11)
C17 C18 1.326(13)
C17 H17 0.9500
C18 C19 1.448(10)
C18 H18 0.9500
C19 C20 1.432(11)
C19 C24 1.433(10)
C20 C21 1.355(11)
C20 H20 0.9500
C21 C22 1.400(10)
C21 H21 0.9500
C22 C23 1.395(10)
C22 H22 0.9500
C23 C24 1.455(9)
C24 C25 1.437(10)
C26 C27 1.390(9)
C26 C31 1.407(9)
C27 C28 1.390(9)
C27 H27 0.9500
C28 C29 1.365(11)
C28 H28 0.9500
C29 C30 1.402(10)
C29 H29 0.9500
C30 C31 1.377(9)
C30 H30 0.9500
C31 H31 0.9500
C32 C33 1.389(10)
C32 C37 1.393(9)
C33 C34 1.395(10)
C33 H33 0.9500
C34 C35 1.400(11)
C34 H34 0.9500
C35 C36 1.376(11)
C35 H35 0.9500
C36 C37 1.397(10)
C36 H36 0.9500
C37 H37 0.9500
C38 C39 1.390(10)
C38 C43 1.403(9)
C39 C40 1.389(10)
C39 H39 0.9500
C40 C41 1.383(11)
C40 H40 0.9500
C41 C42 1.390(11)
C41 H41 0.9500
C42 C43 1.387(10)
C42 H42 0.9500
C43 H43 0.9500
C44 C49 1.383(10)
C44 C45 1.393(10)
C45 C46 1.397(11)
C45 H45 0.9500
C46 C47 1.368(13)
C46 H46 0.9500
C47 C48 1.380(13)
C47 H47 0.9500
C48 C49 1.403(10)
C48 H48 0.9500
C49 H49 0.9500
